data_2310032
loop_
_publ_author_name
'S\/lawi\'nski, W.'
'Przenios\/lo, R.'
'Sosnowska, I.'
'Pet\<r\'i\<cek, V.'

_publ_section_title
;
 Helical screw type magnetic structure of the multiferroic CaMn~7~O~12~
 with low Cu-doping
;
_journal_coeditor_code pz5097
_journal_issue 3
_journal_name_full 'Acta Crystallographica Section B'
_journal_page_first 240
_journal_page_last 249
_journal_paper_doi 10.1107/S0108768112008038
_journal_volume 68
_journal_year 2012
_chemical_formula_sum 'Ca Mn7 O12'
_chemical_formula_weight 616.6
_space_group_ssg_name R-3(00\g)0
_symmetry_cell_setting trigonal
_cell_angle_alpha 90
_cell_angle_beta 90
_cell_angle_gamma 120
_cell_formula_units_Z 3
_cell_length_a 10.443650(11)
_cell_length_b 10.443650(11)
_cell_length_c 6.343562(8)
_cell_measurement_temperature 70
_cell_modulation_dimension 1
_cell_volume 599.1954(12)
_computing_cell_refinement 'KM4B8 (Kuma Diffraction Ltd., 1996)'
_computing_data_collection 'KM4B8 (Kuma Diffraction Ltd., 1996)'
_computing_data_reduction 'Jana2006 (Petricek, Dusek & Palatinus, 2006)'
_computing_molecular_graphics 'Diamond 3 (Brandenburg, 1999)'
_computing_publication_material 'Jana2006 (Petricek, Dusek & Palatinus, 2006)'
_computing_structure_refinement 'Jana2006 (Petricek, Dusek & Palatinus, 2006)'
_computing_structure_solution 'SIR97 (Altomare et al., 1997)'
_diffrn_ambient_temperature 70
_diffrn_radiation_type X-ray
_diffrn_radiation_wavelength 0.39996
_exptl_absorpt_coefficient_mu 2.155
_exptl_crystal_density_diffrn 5.1249
_exptl_crystal_F_000 873
_pd_meas_2theta_range_inc 0.001
_pd_meas_2theta_range_max 47.939
_pd_meas_2theta_range_min 0.400
_pd_meas_number_of_points 47540
_pd_proc_2theta_range_inc 0.001
_pd_proc_2theta_range_max 37.199
_pd_proc_2theta_range_min 2.001
_pd_proc_ls_background_function 'Manual background combined with 10 Legendre polynoms'
_pd_proc_ls_pref_orient_corr none
_pd_proc_ls_profile_function Pseudo-Voigt
_pd_proc_ls_prof_R_factor 0.1637
_pd_proc_ls_prof_wR_expected 0.1265
_pd_proc_ls_prof_wR_factor 0.2392
_refine_ls_number_constraints 0
_refine_ls_number_parameters 56
_refine_ls_number_restraints 0
_refine_ls_shift/su_max 2.2628
_refine_ls_shift/su_mean 0.1760
_refine_ls_weighting_scheme sigma
_cod_data_source_file pz5097.cif
_cod_data_source_block II
_cod_original_formula_sum 'Ca1 Mn7 O12'
_cod_database_code 2310032

loop_
_space_group_symop_ssg_id
_space_group_symop_ssg_operation_algebraic
1 x1,x2,x3,x4
2 -x2,x1-x2,x3,x4
3 -x1+x2,-x1,x3,x4
4 -x1,-x2,-x3,-x4
5 x2,-x1+x2,-x3,-x4
6 x1-x2,x1,-x3,-x4
7 x1+2/3,x2+1/3,x3+1/3,x4
8 -x2+2/3,x1-x2+1/3,x3+1/3,x4
9 -x1+x2+2/3,-x1+1/3,x3+1/3,x4
10 -x1+2/3,-x2+1/3,-x3+1/3,-x4
11 x2+2/3,-x1+x2+1/3,-x3+1/3,-x4
12 x1-x2+2/3,x1+1/3,-x3+1/3,-x4
13 x1+1/3,x2+2/3,x3+2/3,x4
14 -x2+1/3,x1-x2+2/3,x3+2/3,x4
15 -x1+x2+1/3,-x1+2/3,x3+2/3,x4
16 -x1+1/3,-x2+2/3,-x3+2/3,-x4
17 x2+1/3,-x1+x2+2/3,-x3+2/3,-x4
18 x1-x2+1/3,x1+2/3,-x3+2/3,-x4

loop_
_atom_site_label
_atom_site_type_symbol
_atom_site_fract_x
_atom_site_fract_y
_atom_site_fract_z
_atom_site_adp_type
_atom_site_U_iso_or_equiv
_atom_site_symmetry_multiplicity
_atom_site_occupancy
_atom_site_calc_flag
Ca Ca 0 0 0 Uiso 0.0035(5) 3 1 d
Mn1 Mn 0.5 0 0 Uiso 0.00042(9) 9 1 d
Mn2 Mn 0.5 0.5 0.5 Uiso 0.00042(9) 9 1 d
Mn3 Mn 0 0 0.5 Uiso 0.00042(9) 3 1 d
O1 O 0.2236(3) 0.2741(3) 0.0816(4) Uiso 0.0006(3) 18 1 d
O2 O 0.3420(3) 0.5221(3) 0.3415(4) Uiso 0.0006(3) 18 1 d

loop_
_atom_site_displace_Fourier_atom_site_label
_atom_site_displace_Fourier_axis
_atom_site_displace_Fourier_wave_vector_seq_id
_atom_site_displace_Fourier_param_cos
_atom_site_displace_Fourier_param_sin
Ca x 1 0 0
Ca y 1 0 0
Ca z 1 0 -0.0108(13)
Mn1 x 1 0 0.0108(3)
Mn1 y 1 0 -0.0047(3)
Mn1 z 1 0 0.0093(4)
Mn2 x 1 0 0.0061(2)
Mn2 y 1 0 0.0049(3)
Mn2 z 1 0 -0.0030(5)
Mn3 x 1 0 0
Mn3 y 1 0 0
Mn3 z 1 0 0.0082(9)
O1 x 1 0.0016(8) 0.0066(7)
O1 y 1 -0.0060(7) 0.0077(7)
O1 z 1 -0.0027(13) -0.0003(12)
O2 x 1 -0.0032(10) 0.0061(7)
O2 y 1 -0.0006(9) 0.0001(7)
O2 z 1 -0.0100(12) 0.0080(12)

loop_
_atom_site_Fourier_wave_vector_seq_id
_jana_atom_site_fourier_wave_vector_q1_coeff
1 1

loop_
_atom_type_symbol
_atom_type_scat_dispersion_real
_atom_type_scat_dispersion_imag
_atom_type_scat_source
Ca 0.0900 0.0992 'International Tables Vol C tables 4.2.6.8 and 6.1.1.1'
Mn 0.1713 0.2478 'International Tables Vol C tables 4.2.6.8 and 6.1.1.1'
O 0.0016 0.0017 'International Tables Vol C tables 4.2.6.8 and 6.1.1.1'

loop_
_cell_wave_vector_seq_id
_cell_wave_vector_x
_cell_wave_vector_y
_cell_wave_vector_z
1 0.000000 0.000000 0.921372
